data_7128813
loop_
_publ_author_name
'Morris, Louis J.'
'Carpentier, Ambre'
'Maron, Laurent'
'Okuda, Jun'

_publ_section_title
;
 Reductive elimination of [AlH<sub>2</sub>]<sup>+</sup> from a cationic
 Ga-Al dihydride.
;
_journal_issue 74
_journal_name_full 'Chemical communications (Cambridge, England)'
_journal_page_first 9454
_journal_page_last 9457
_journal_paper_doi 10.1039/d1cc03706d
_journal_volume 57
_journal_year 2021
_chemical_formula_moiety 'C14 H34 Al N2 O2, C4 H8 O, C32 H36 B'
_chemical_formula_sum 'C50 H78 Al B N2 O3'
_chemical_formula_weight 792.93
_chemical_properties_physical Air-sensitive,Moisture-sensitive
_space_group_crystal_system monoclinic
_space_group_IT_number 4
_space_group_name_Hall 'P 2yb'
_space_group_name_H-M_alt 'P 1 21 1'
_atom_sites_solution_hydrogens mixed
_atom_sites_solution_primary dual
_audit_creation_date 2021-07-08
_audit_creation_method
;
Olex2 1.3
(compiled 2020.11.12 svn.r5f609507 for OlexSys, GUI svn.r6272)
;
_audit_update_record
;
2021-07-09 deposited with the CCDC.	2021-08-13 downloaded from the CCDC.
;
_cell_angle_alpha 90
_cell_angle_beta 117.09(3)
_cell_angle_gamma 90
_cell_formula_units_Z 2
_cell_length_a 12.966(3)
_cell_length_b 15.946(3)
_cell_length_c 12.986(3)
_cell_measurement_reflns_used 46910
_cell_measurement_temperature 100
_cell_measurement_theta_max 72.37
_cell_measurement_theta_min 3.82
_cell_volume 2390.4(11)
_computing_molecular_graphics 'Olex2 1.3 (Dolomanov et al., 2009)'
_computing_publication_material 'Olex2 1.3 (Dolomanov et al., 2009)'
_computing_structure_refinement 'SHELXL 2014/7 (Sheldrick, 2015)'
_computing_structure_solution 'SHELXS-97 (Sheldrick, 1990)'
_diffrn_ambient_temperature 100
_diffrn_measured_fraction_theta_full 0.996
_diffrn_measured_fraction_theta_max 0.987
_diffrn_measurement_device_type 'STOE STADIVARI'
_diffrn_measurement_method '\w scans'
_diffrn_radiation_monochromator graphite
_diffrn_radiation_type CuK\a
_diffrn_radiation_wavelength 1.54178
_diffrn_reflns_av_R_equivalents 0.0580
_diffrn_reflns_av_unetI/netI 0.0436
_diffrn_reflns_Laue_measured_fraction_full 0.996
_diffrn_reflns_Laue_measured_fraction_max 0.987
_diffrn_reflns_limit_h_max 15
_diffrn_reflns_limit_h_min -15
_diffrn_reflns_limit_k_max 13
_diffrn_reflns_limit_k_min -18
_diffrn_reflns_limit_l_max 15
_diffrn_reflns_limit_l_min -15
_diffrn_reflns_number 58430
_diffrn_reflns_point_group_measured_fraction_full 0.670
_diffrn_reflns_point_group_measured_fraction_max 0.653
_diffrn_reflns_theta_full 67.679
_diffrn_reflns_theta_max 72.121
_diffrn_reflns_theta_min 3.823
_exptl_absorpt_coefficient_mu 0.675
_exptl_absorpt_correction_type none
_exptl_crystal_colour colourless
_exptl_crystal_colour_primary colourless
_exptl_crystal_density_diffrn 1.102
_exptl_crystal_description needle
_exptl_crystal_F_000 868
_exptl_crystal_recrystallization_method 'Re-crystallisation from solvent: THF, pentane mixture'
_exptl_crystal_size_max 0.54
_exptl_crystal_size_mid 0.1
_exptl_crystal_size_min 0.05
_refine_diff_density_max 0.366
_refine_diff_density_min -0.172
_refine_diff_density_rms 0.038
_refine_ls_abs_structure_details
;
 Classical Flack method preferred over Parsons because s.u. lower.
;
_refine_ls_abs_structure_Flack -0.02(4)
_refine_ls_extinction_coef 0.0012(3)
_refine_ls_extinction_expression Fc^*^=kFc[1+0.001xFc^2^\l^3^/sin(2\q)]^-1/4^
_refine_ls_extinction_method 'SHELXL-2014/7 (Sheldrick 2014'
_refine_ls_goodness_of_fit_ref 1.005
_refine_ls_hydrogen_treatment mixed
_refine_ls_matrix_type full
_refine_ls_number_parameters 545
_refine_ls_number_reflns 6155
_refine_ls_number_restraints 367
_refine_ls_restrained_S_all 0.989
_refine_ls_R_factor_all 0.0523
_refine_ls_R_factor_gt 0.0455
_refine_ls_shift/su_max 0.000
_refine_ls_shift/su_mean 0.000
_refine_ls_structure_factor_coef Fsqd
_refine_ls_weighting_details 'w=1/[\s^2^(Fo^2^)+(0.0743P)^2^] where P=(Fo^2^+2Fc^2^)/3'
_refine_ls_weighting_scheme calc
_refine_ls_wR_factor_gt 0.1080
_refine_ls_wR_factor_ref 0.1104
_reflns_Friedel_coverage 0.275
_reflns_Friedel_fraction_full 0.317
_reflns_Friedel_fraction_max 0.293
_reflns_number_gt 5296
_reflns_number_total 6155
_reflns_threshold_expression 'I > 2\s(I)'
_cod_data_source_file d1cc03706d2.cif
_cod_data_source_block 1thf2
_cod_depositor_comments 'Adding full bibliography for 7128813--7128817.cif.'
_cod_original_cell_volume 2390.6(10)
_cod_database_code 7128813
_shelx_shelxl_version_number 2014/7
_shelx_space_group_comment
;
The symmetry employed for this shelxl refinement is uniquely defined
by the following loop, which should always be used as a source of
symmetry information in preference to the above space-group names.
They are only intended as comments.
;
_olex2_refinement_description
;
1. Others
 Fixed Uiso: H1A(0.074) H1B(0.074) H1C(0.074) H2A(0.066) H2B(0.066) H2C(0.066)
 H3A(0.053) H3B(0.053) H4A(0.055) H4B(0.055) H5A(0.079) H5B(0.079) H5C(0.079)
 H6A(0.067) H6B(0.067) H6C(0.067) H7A(0.052) H7B(0.052) H8A(0.048) H8B(0.048)
 H9A(0.046) H9B(0.046) H10A(0.049) H10B(0.049) H11A(0.056) H11B(0.056)
 H12A(0.059) H12B(0.059) H13A(0.062) H13B(0.062) H14A(0.05) H14B(0.05)
 H47A(0.07) H47B(0.07) H48A(0.099) H48B(0.099) H48C(0.099) H48D(0.099)
 H50A(0.101) H50B(0.101) H50C(0.101) H50D(0.101) H49A(0.098) H49B(0.098)
 H49C(0.098) H49D(0.098) H16(0.032) H18(0.036) H20(0.033) H21A(0.055)
 H21B(0.055) H21C(0.055) H22A(0.056) H22B(0.056) H22C(0.056) H24(0.036)
 H26(0.044) H28(0.035) H29A(0.062) H29B(0.062) H29C(0.062) H30A(0.069)
 H30B(0.069) H30C(0.069) H32(0.035) H34(0.044) H36(0.038) H37A(0.061)
 H37B(0.061) H37C(0.061) H38A(0.071) H38B(0.071) H38C(0.071) H40(0.036)
 H42(0.039) H44(0.033) H45A(0.065) H45B(0.065) H45C(0.065) H46A(0.055)
 H46B(0.055) H46C(0.055)
 Fixed X: H1A(0.8804) H1B(0.8654) H1C(0.8054) H2A(0.6917) H2B(0.7946)
 H2C(0.8129) H3A(0.6912) H3B(0.5946) H4A(0.5214) H4B(0.6226) H5A(0.5231)
 H5B(0.4122) H5C(0.4132) H6A(0.3581) H6B(0.3546) H6C(0.4278) H7A(0.9045)
 H7B(0.81) H8A(0.7936) H8B(0.9275) H9A(0.8996) H9B(0.8167) H10A(0.6578)
 H10B(0.7289) H11A(0.6147) H11B(0.5499) H12A(0.4597) H12B(0.3765) H13A(0.3377)
 H13B(0.4706) H14A(0.3578) H14B(0.4508) H47A(-0.0065) H47B(-0.0781) H48A(-
 0.1703) H48B(-0.2434) H48C(-0.1644) H48D(-0.2289) H50A(-0.2084) H50B(-0.131)
 H50C(-0.1322) H50D(-0.1817) H49A(-0.2872) H49B(-0.1671) H49C(-0.2935) H49D(-
 0.2737) H16(-0.0828) H18(-0.327) H20(0.0051) H21A(-0.2871) H21B(-0.3832) H21C(-
 0.3201) H22A(-0.2205) H22B(-0.1331) H22C(-0.262) H24(0.0336) H26(0.3111)
 H28(0.348) H29A(0.0062) H29B(0.1138) H29C(0.0751) H30A(0.5125) H30B(0.4925)
 H30C(0.513) H32(0.1404) H34(0.1147) H36(0.1262) H37A(0.1348) H37B(0.1649)
 H37C(0.0356) H38A(0.1833) H38B(0.057) H38C(0.0782) H40(0.3346) H42(0.3884)
 H44(0.0914) H45A(0.5455) H45B(0.5349) H45C(0.4908) H46A(0.1416) H46B(0.2535)
 H46C(0.1436)
 Fixed Y: H1A(0.2694) H1B(0.2324) H1C(0.3173) H2A(0.1039) H2B(0.1014)
 H2C(0.1404) H3A(0.1918) H3B(0.1561) H4A(0.2726) H4B(0.3287) H5A(0.4265)
 H5B(0.3929) H5C(0.4018) H6A(0.259) H6B(0.251) H6C(0.1875) H7A(0.3213)
 H7B(0.3907) H8A(0.3541) H8B(0.3391) H9A(0.1986) H9B(0.2156) H10A(0.2244)
 H10B(0.1568) H11A(0.4519) H11B(0.4794) H12A(0.5182) H12B(0.4875) H13A(0.3929)
 H13B(0.3845) H14A(0.3178) H14B(0.2719) H47A(0.5393) H47B(0.5785) H48A(0.4843)
 H48B(0.5445) H48C(0.5019) H48D(0.5157) H50A(0.7085) H50B(0.7124) H50C(0.6804)
 H50D(0.7324) H49A(0.6045) H49B(0.5784) H49C(0.6412) H49D(0.6084) H16(0.5045)
 H18(0.6223) H20(0.632) H21A(0.5413) H21B(0.5554) H21C(0.4686) H22A(0.7482)
 H22B(0.7007) H22C(0.6703) H24(0.4566) H26(0.3938) H28(0.5358) H29A(0.397)
 H29B(0.3729) H29C(0.3144) H30A(0.4169) H30B(0.4904) H30C(0.5101) H32(0.3694)
 H34(0.3204) H36(0.5574) H37A(0.2277) H37B(0.2067) H37C(0.2202) H38A(0.492)
 H38B(0.5224) H38C(0.4314) H40(0.5687) H42(0.8166) H44(0.7191) H45A(0.6442)
 H45B(0.7309) H45C(0.6491) H46A(0.8889) H46B(0.905) H46C(0.8657)
 Fixed Z: H1A(0.9518) H1B(1.0561) H1C(0.9994) H2A(0.8237) H2B(0.9493)
 H2C(0.848) H3A(1.0406) H3B(0.9236) H4A(0.9795) H4B(0.983) H5A(0.8444)
 H5B(0.8502) H5C(0.7304) H6A(0.6872) H6B(0.8059) H6C(0.7738) H7A(0.7779)
 H7B(0.7136) H8A(0.5377) H8B(0.6163) H9A(0.6356) H9B(0.5032) H10A(0.5321)
 H10B(0.6269) H11A(0.5871) H11B(0.6592) H12A(0.4482) H12B(0.4995) H13A(0.3502)
 H13B(0.3829) H14A(0.5075) H14B(0.4807) H47A(1.0792) H47B(0.9553) H48A(1.0556)
 H48B(0.9511) H48C(1.0907) H48D(0.9552) H50A(1.0302) H50B(1.1652) H50C(1.1788)
 H50D(1.0634) H49A(1.0848) H49B(1.1888) H49C(0.9717) H49D(1.0936) H16(0.5088)
 H18(0.5619) H20(0.8011) H21A(0.3426) H21B(0.3825) H21C(0.4035) H22A(0.7297)
 H22B(0.8411) H22C(0.7747) H24(0.8311) H26(1.1252) H28(0.8906) H29A(0.9883)
 H29B(1.1047) H29C(0.9964) H30A(1.1039) H30B(1.1731) H30C(1.0656) H32(0.7042)
 H34(0.39) H36(0.4951) H37A(0.6479) H37B(0.5467) H37C(0.5209) H38A(0.3195)
 H38B(0.286) H38C(0.2542) H40(0.7054) H42(0.7399) H44(0.7114) H45A(0.7976)
 H45B(0.7367) H45C(0.6624) H46A(0.6564) H46B(0.7727) H46C(0.7746)
;
_olex2_submission_special_instructions 'No special instructions were received'

loop_
_space_group_symop_operation_xyz
'x, y, z'
'-x, y+1/2, -z'

loop_
_atom_site_label
_atom_site_type_symbol
_atom_site_fract_x
_atom_site_fract_y
_atom_site_fract_z
_atom_site_U_iso_or_equiv
_atom_site_adp_type
_atom_site_occupancy
_atom_site_site_symmetry_order
_atom_site_calc_flag
_atom_site_refinement_flags_posn
_atom_site_refinement_flags_adp
_atom_site_refinement_flags_occupancy
_atom_site_disorder_assembly
_atom_site_disorder_group
Al1 Al 0.62286(7) 0.28691(6) 0.75125(7) 0.02940(19) Uani 1 1 d . . . . .
H1 H 0.672(3) 0.375(3) 0.798(3) 0.043(10) Uiso 1 1 d . . . . .
H2 H 0.569(4) 0.209(3) 0.686(4) 0.055(12) Uiso 1 1 d . . . . .
O1 O 0.74143(19) 0.27335(15) 0.69313(19) 0.0376(5) Uani 1 1 d . U . . .
O2 O 0.5212(2) 0.35751(16) 0.6088(2) 0.0431(6) Uani 1 1 d . U . . .
N1 N 0.7239(2) 0.21654(18) 0.9030(2) 0.0357(6) Uani 1 1 d . U . . .
N2 N 0.5037(2) 0.3005(2) 0.8214(3) 0.0429(7) Uani 1 1 d . U . . .
C1 C 0.8279(3) 0.2630(3) 0.9848(3) 0.0492(9) Uani 1 1 d . U . . .
H1A H 0.8804 0.2694 0.9518 0.074 Uiso 1 1 calc R U . . .
H1B H 0.8654 0.2324 1.0561 0.074 Uiso 1 1 calc R U . . .
H1C H 0.8054 0.3173 0.9994 0.074 Uiso 1 1 calc R U . . .
C2 C 0.7588(3) 0.1332(2) 0.8789(3) 0.0439(8) Uani 1 1 d . U . . .
H2A H 0.6917 0.1039 0.8237 0.066 Uiso 1 1 calc R U . . .
H2B H 0.7946 0.1014 0.9493 0.066 Uiso 1 1 calc R U . . .
H2C H 0.8129 0.1404 0.8480 0.066 Uiso 1 1 calc R U . . .
C3 C 0.6450(3) 0.2037(3) 0.9589(3) 0.0441(8) Uani 1 1 d . U . . .
H3A H 0.6912 0.1918 1.0406 0.053 Uiso 1 1 calc R U . . .
H3B H 0.5946 0.1561 0.9236 0.053 Uiso 1 1 calc R U . . .
C4 C 0.5724(3) 0.2817(3) 0.9444(3) 0.0456(8) Uani 1 1 d . U . . .
H4A H 0.5214 0.2726 0.9795 0.055 Uiso 1 1 calc R U . . .
H4B H 0.6226 0.3287 0.9830 0.055 Uiso 1 1 calc R U . . .
C5 C 0.4590(3) 0.3883(3) 0.8106(4) 0.0525(9) Uani 1 1 d . U . . .
H5A H 0.5231 0.4265 0.8444 0.079 Uiso 1 1 calc R U . . .
H5B H 0.4122 0.3929 0.8502 0.079 Uiso 1 1 calc R U . . .
H5C H 0.4132 0.4018 0.7304 0.079 Uiso 1 1 calc R U . . .
C6 C 0.4022(3) 0.2446(3) 0.7673(3) 0.0443(8) Uani 1 1 d . U . . .
H6A H 0.3581 0.2590 0.6872 0.067 Uiso 1 1 calc R U . . .
H6B H 0.3546 0.2510 0.8059 0.067 Uiso 1 1 calc R U . . .
H6C H 0.4278 0.1875 0.7738 0.067 Uiso 1 1 calc R U . . .
C7 C 0.8337(3) 0.3338(2) 0.7086(3) 0.0431(8) Uani 1 1 d . U . . .
H7A H 0.9045 0.3213 0.7779 0.052 Uiso 1 1 calc R U . . .
H7B H 0.8100 0.3907 0.7136 0.052 Uiso 1 1 calc R U . . .
C8 C 0.8503(3) 0.3224(2) 0.6025(3) 0.0404(7) Uani 1 1 d . U . . .
H8A H 0.7936 0.3541 0.5377 0.048 Uiso 1 1 calc R U . . .
H8B H 0.9275 0.3391 0.6163 0.048 Uiso 1 1 calc R U . . .
C9 C 0.8326(3) 0.2300(2) 0.5817(3) 0.0381(7) Uani 1 1 d . U . . .
H9A H 0.8996 0.1986 0.6356 0.046 Uiso 1 1 calc R U . . .
H9B H 0.8167 0.2156 0.5032 0.046 Uiso 1 1 calc R U . . .
C10 C 0.7291(3) 0.2142(2) 0.6020(3) 0.0406(7) Uani 1 1 d . U . . .
H10A H 0.6578 0.2244 0.5321 0.049 Uiso 1 1 calc R U . . .
H10B H 0.7289 0.1568 0.6269 0.049 Uiso 1 1 calc R U . . .
C11 C 0.5437(3) 0.4460(2) 0.5942(3) 0.0470(8) Uani 1 1 d . U . . .
H11A H 0.6147 0.4519 0.5871 0.056 Uiso 1 1 calc R U . . .
H11B H 0.5499 0.4794 0.6592 0.056 Uiso 1 1 calc R U . . .
C12 C 0.4412(3) 0.4719(3) 0.4853(3) 0.0494(9) Uani 1 1 d . U . . .
H12A H 0.4597 0.5182 0.4482 0.059 Uiso 1 1 calc R U . . .
H12B H 0.3765 0.4875 0.4995 0.059 Uiso 1 1 calc R U . . .
C13 C 0.4156(4) 0.3923(3) 0.4136(3) 0.0518(9) Uani 1 1 d . U . . .
H13A H 0.3377 0.3929 0.3502 0.062 Uiso 1 1 calc R U . . .
H13B H 0.4706 0.3845 0.3829 0.062 Uiso 1 1 calc R U . . .
C14 C 0.4290(3) 0.3251(3) 0.5013(3) 0.0417(7) Uani 1 1 d . U . . .
H14A H 0.3578 0.3178 0.5075 0.050 Uiso 1 1 calc R U . . .
H14B H 0.4508 0.2719 0.4807 0.050 Uiso 1 1 calc R U . . .
O3 O -0.0544(3) 0.6567(2) 1.0826(3) 0.0670(9) Uani 1 1 d . U . . .
C47 C -0.0713(4) 0.5754(3) 1.0327(4) 0.0586(10) Uani 1 1 d . U . . .
H47A H -0.0065 0.5393 1.0792 0.070 Uiso 1 1 calc R U . . .
H47B H -0.0781 0.5785 0.9553 0.070 Uiso 1 1 calc R U . . .
C48 C -0.1804(5) 0.5420(4) 1.0290(6) 0.0822(14) Uani 1 1 d . U . . .
H48A H -0.1703 0.4843 1.0556 0.099 Uiso 0.72(2) 1 calc R U P A 1
H48B H -0.2434 0.5445 0.9511 0.099 Uiso 0.72(2) 1 calc R U P A 1
H48C H -0.1644 0.5019 1.0907 0.099 Uiso 0.28(2) 1 calc R U P A 2
H48D H -0.2289 0.5157 0.9552 0.099 Uiso 0.28(2) 1 calc R U P A 2
C50 C -0.1531(6) 0.6777(4) 1.0970(6) 0.0845(15) Uani 1 1 d . U . . .
H50A H -0.2084 0.7085 1.0302 0.101 Uiso 0.72(2) 1 calc R U P A 1
H50B H -0.1310 0.7124 1.1652 0.101 Uiso 0.72(2) 1 calc R U P A 1
H50C H -0.1322 0.6804 1.1788 0.101 Uiso 0.28(2) 1 calc R U P A 2
H50D H -0.1817 0.7324 1.0634 0.101 Uiso 0.28(2) 1 calc R U P A 2
C49A C -0.2047(10) 0.5987(6) 1.1098(12) 0.082(2) Uani 0.72(2) 1 d . U P A 1
H49A H -0.2872 0.6045 1.0848 0.098 Uiso 0.72(2) 1 calc R U P A 1
H49B H -0.1671 0.5784 1.1888 0.098 Uiso 0.72(2) 1 calc R U P A 1
C49B C -0.236(2) 0.6204(18) 1.046(3) 0.081(4) Uani 0.28(2) 1 d . U P A 2
H49C H -0.2935 0.6412 0.9717 0.098 Uiso 0.28(2) 1 calc R U P A 2
H49D H -0.2737 0.6084 1.0936 0.098 Uiso 0.28(2) 1 calc R U P A 2
C15 C -0.0144(2) 0.56542(18) 0.6608(2) 0.0248(5) Uani 1 1 d . U . . .
C16 C -0.1026(2) 0.53803(19) 0.5558(2) 0.0268(5) Uani 1 1 d . U . . .
H16 H -0.0828 0.5045 0.5088 0.032 Uiso 1 1 calc R U . . .
C17 C -0.2199(2) 0.5584(2) 0.5170(2) 0.0288(6) Uani 1 1 d . U . . .
C18 C -0.2497(2) 0.6081(2) 0.5865(3) 0.0303(6) Uani 1 1 d . U . . .
H18 H -0.3270 0.6223 0.5619 0.036 Uiso 1 1 calc R U . . .
C19 C -0.1659(3) 0.6373(2) 0.6928(3) 0.0293(6) Uani 1 1 d . U . . .
C20 C -0.0505(2) 0.61419(19) 0.7287(2) 0.0272(6) Uani 1 1 d . U . . .
H20 H 0.0051 0.6320 0.8011 0.033 Uiso 1 1 calc R U . . .
C21 C -0.3108(3) 0.5282(2) 0.4008(3) 0.0364(7) Uani 1 1 d . U . . .
H21A H -0.2871 0.5413 0.3426 0.055 Uiso 1 1 calc R U . . .
H21B H -0.3832 0.5554 0.3825 0.055 Uiso 1 1 calc R U . . .
H21C H -0.3201 0.4686 0.4035 0.055 Uiso 1 1 calc R U . . .
C22 C -0.1983(3) 0.6943(2) 0.7663(3) 0.0375(7) Uani 1 1 d . U . . .
H22A H -0.2205 0.7482 0.7297 0.056 Uiso 1 1 calc R U . . .
H22B H -0.1331 0.7007 0.8411 0.056 Uiso 1 1 calc R U . . .
H22C H -0.2620 0.6703 0.7747 0.056 Uiso 1 1 calc R U . . .
C23 C 0.1806(2) 0.50392(19) 0.8370(2) 0.0275(6) Uani 1 1 d . U . . .
C24 C 0.1132(3) 0.4593(2) 0.8778(2) 0.0298(6) Uani 1 1 d . U . . .
H24 H 0.0336 0.4566 0.8311 0.036 Uiso 1 1 calc R U . . .
C25 C 0.1594(3) 0.4191(2) 0.9846(3) 0.0334(6) Uani 1 1 d . U . . .
C26 C 0.2787(3) 0.4219(2) 1.0547(3) 0.0367(7) Uani 1 1 d . U . . .
H26 H 0.3111 0.3938 1.1252 0.044 Uiso 1 1 calc R U . . .
C27 C 0.3495(3) 0.4665(2) 1.0197(3) 0.0361(7) Uani 1 1 d . U . . .
C28 C 0.2999(2) 0.5062(2) 0.9131(2) 0.0294(6) Uani 1 1 d . U . . .
H28 H 0.3480 0.5358 0.8906 0.035 Uiso 1 1 calc R U . . .
C29 C 0.0815(3) 0.3715(2) 1.0219(3) 0.0411(8) Uani 1 1 d . U . . .
H29A H 0.0062 0.3970 0.9883 0.062 Uiso 1 1 calc R U . . .
H29B H 0.1138 0.3729 1.1047 0.062 Uiso 1 1 calc R U . . .
H29C H 0.0751 0.3144 0.9964 0.062 Uiso 1 1 calc R U . . .
C30 C 0.4787(3) 0.4714(3) 1.0977(3) 0.0458(8) Uani 1 1 d . U . . .
H30A H 0.5125 0.4169 1.1039 0.069 Uiso 1 1 calc R U . . .
H30B H 0.4925 0.4904 1.1731 0.069 Uiso 1 1 calc R U . . .
H30C H 0.5130 0.5101 1.0656 0.069 Uiso 1 1 calc R U . . .
C31 C 0.1343(2) 0.47498(19) 0.6167(2) 0.0273(6) Uani 1 1 d . U . . .
C32 C 0.1341(2) 0.3886(2) 0.6339(2) 0.0294(6) Uani 1 1 d . U . . .
H32 H 0.1404 0.3694 0.7042 0.035 Uiso 1 1 calc R U . . .
C33 C 0.1249(2) 0.3293(2) 0.5499(3) 0.0331(6) Uani 1 1 d . U . . .
C34 C 0.1192(2) 0.3586(2) 0.4460(3) 0.0370(7) Uani 1 1 d . U . . .
H34 H 0.1147 0.3204 0.3900 0.044 Uiso 1 1 calc R U . . .
C35 C 0.1203(3) 0.4436(2) 0.4255(3) 0.0357(7) Uani 1 1 d . U . . .
C36 C 0.1268(2) 0.5003(2) 0.5101(3) 0.0319(6) Uani 1 1 d . U . . .
H36 H 0.1262 0.5574 0.4951 0.038 Uiso 1 1 calc R U . . .
C37 C 0.1140(3) 0.2378(2) 0.5680(3) 0.0409(8) Uani 1 1 d . U . . .
H37A H 0.1348 0.2277 0.6479 0.061 Uiso 1 1 calc R U . . .
H37B H 0.1649 0.2067 0.5467 0.061 Uiso 1 1 calc R U . . .
H37C H 0.0356 0.2202 0.5209 0.061 Uiso 1 1 calc R U . . .
C38 C 0.1086(3) 0.4752(3) 0.3108(3) 0.0476(9) Uani 1 1 d . U . . .
H38A H 0.1833 0.4920 0.3195 0.071 Uiso 1 1 calc R U . . .
H38B H 0.0570 0.5224 0.2860 0.071 Uiso 1 1 calc R U . . .
H38C H 0.0782 0.4314 0.2542 0.071 Uiso 1 1 calc R U . . .
C39 C 0.1984(2) 0.6289(2) 0.7079(2) 0.0270(6) Uani 1 1 d . U . . .
C40 C 0.3085(2) 0.6219(2) 0.7117(2) 0.0296(6) Uani 1 1 d . U . . .
H40 H 0.3346 0.5687 0.7054 0.036 Uiso 1 1 calc R U . . .
C41 C 0.3800(2) 0.6901(2) 0.7242(3) 0.0334(6) Uani 1 1 d . U . . .
C42 C 0.3414(2) 0.7704(2) 0.7316(3) 0.0324(6) Uani 1 1 d . U . . .
H42 H 0.3884 0.8166 0.7399 0.039 Uiso 1 1 calc R U . . .
C43 C 0.2320(2) 0.7815(2) 0.7265(2) 0.0307(6) Uani 1 1 d . U . . .
C44 C 0.1639(2) 0.7110(2) 0.7148(2) 0.0275(6) Uani 1 1 d . U . . .
H44 H 0.0914 0.7191 0.7114 0.033 Uiso 1 1 calc R U . . .
C45 C 0.4987(3) 0.6774(3) 0.7308(3) 0.0431(8) Uani 1 1 d . U . . .
H45A H 0.5455 0.6442 0.7976 0.065 Uiso 1 1 calc R U . . .
H45B H 0.5349 0.7309 0.7367 0.065 Uiso 1 1 calc R U . . .
H45C H 0.4908 0.6491 0.6624 0.065 Uiso 1 1 calc R U . . .
C46 C 0.1888(3) 0.8681(2) 0.7332(3) 0.0369(7) Uani 1 1 d . U . . .
H46A H 0.1416 0.8889 0.6564 0.055 Uiso 1 1 calc R U . . .
H46B H 0.2535 0.9050 0.7727 0.055 Uiso 1 1 calc R U . . .
H46C H 0.1436 0.8657 0.7746 0.055 Uiso 1 1 calc R U . . .
B1 B 0.1246(3) 0.5443(2) 0.7057(3) 0.0255(6) Uani 1 1 d . U . . .

loop_
_atom_site_aniso_label
_atom_site_aniso_U_11
_atom_site_aniso_U_22
_atom_site_aniso_U_33
_atom_site_aniso_U_23
_atom_site_aniso_U_13
_atom_site_aniso_U_12
Al1 0.0233(4) 0.0350(5) 0.0305(4) -0.0002(4) 0.0128(3) 0.0023(3)
O1 0.0369(11) 0.0429(14) 0.0428(11) -0.0100(10) 0.0267(10) -0.0094(10)
O2 0.0396(12) 0.0398(14) 0.0381(12) 0.0009(10) 0.0073(10) 0.0023(10)
N1 0.0307(12) 0.0390(16) 0.0363(13) 0.0072(11) 0.0142(11) 0.0016(11)
N2 0.0318(13) 0.057(2) 0.0454(15) -0.0039(13) 0.0222(12) 0.0019(12)
C1 0.0349(17) 0.058(3) 0.0444(18) 0.0086(16) 0.0088(15) -0.0020(15)
C2 0.0412(18) 0.045(2) 0.0517(19) 0.0134(16) 0.0265(16) 0.0124(14)
C3 0.0527(19) 0.048(2) 0.0402(17) 0.0075(15) 0.0284(15) 0.0041(16)
C4 0.0426(17) 0.057(2) 0.0434(17) 0.0017(17) 0.0251(14) 0.0013(17)
C5 0.046(2) 0.058(3) 0.061(2) -0.0001(19) 0.0319(18) 0.0145(17)
C6 0.0284(15) 0.060(2) 0.0482(18) 0.0022(16) 0.0209(14) -0.0019(14)
C7 0.0376(16) 0.049(2) 0.0492(18) -0.0095(15) 0.0256(15) -0.0129(14)
C8 0.0344(16) 0.048(2) 0.0449(17) 0.0020(14) 0.0237(14) -0.0025(13)
C9 0.0314(15) 0.047(2) 0.0394(16) -0.0002(14) 0.0197(13) 0.0020(13)
C10 0.0377(16) 0.047(2) 0.0434(17) -0.0117(14) 0.0242(14) -0.0057(14)
C11 0.0416(18) 0.044(2) 0.0488(19) 0.0048(15) 0.0153(16) -0.0013(15)
C12 0.0401(18) 0.052(2) 0.054(2) 0.0065(17) 0.0192(16) 0.0034(16)
C13 0.049(2) 0.060(3) 0.0436(19) 0.0013(17) 0.0179(16) 0.0013(17)
C14 0.0302(15) 0.050(2) 0.0365(16) -0.0013(14) 0.0081(13) 0.0008(13)
O3 0.075(2) 0.055(2) 0.089(2) -0.0055(16) 0.0524(19) -0.0016(15)
C47 0.078(3) 0.051(2) 0.054(2) 0.0052(18) 0.036(2) 0.010(2)
C48 0.087(3) 0.065(3) 0.095(3) -0.014(3) 0.042(3) -0.012(3)
C50 0.094(3) 0.075(3) 0.119(4) -0.019(3) 0.079(3) -0.012(3)
C49A 0.096(5) 0.072(5) 0.108(5) 0.005(4) 0.073(4) -0.008(4)
C49B 0.086(6) 0.081(7) 0.102(7) -0.006(6) 0.065(6) -0.009(6)
C15 0.0216(12) 0.0273(14) 0.0259(12) 0.0029(10) 0.0110(10) -0.0001(10)
C16 0.0242(13) 0.0293(15) 0.0291(13) 0.0019(11) 0.0140(11) 0.0010(11)
C17 0.0235(13) 0.0316(16) 0.0311(13) 0.0018(11) 0.0123(11) -0.0026(10)
C18 0.0203(13) 0.0356(17) 0.0361(15) 0.0033(12) 0.0138(12) 0.0006(11)
C19 0.0262(14) 0.0321(16) 0.0348(14) 0.0003(11) 0.0185(12) 0.0002(11)
C20 0.0233(13) 0.0336(16) 0.0256(12) 0.0001(11) 0.0120(11) -0.0013(11)
C21 0.0270(14) 0.043(2) 0.0367(16) -0.0001(13) 0.0119(12) 0.0010(12)
C22 0.0274(14) 0.050(2) 0.0379(15) -0.0055(14) 0.0170(12) 0.0029(13)
C23 0.0262(13) 0.0269(15) 0.0284(13) -0.0032(11) 0.0116(11) 0.0010(11)
C24 0.0284(14) 0.0304(16) 0.0284(13) -0.0042(11) 0.0109(11) -0.0024(11)
C25 0.0413(16) 0.0289(16) 0.0308(14) -0.0021(11) 0.0172(12) 0.0001(12)
C26 0.0442(17) 0.0333(18) 0.0268(13) 0.0019(12) 0.0111(13) 0.0069(13)
C27 0.0308(15) 0.0383(18) 0.0317(14) -0.0034(12) 0.0076(12) 0.0070(12)
C28 0.0267(13) 0.0314(16) 0.0296(13) -0.0013(11) 0.0124(11) 0.0026(11)
C29 0.0508(19) 0.042(2) 0.0328(15) 0.0015(13) 0.0215(14) -0.0035(15)
C30 0.0352(18) 0.056(2) 0.0354(17) 0.0023(15) 0.0067(14) 0.0106(15)
C31 0.0161(12) 0.0353(16) 0.0302(13) -0.0039(11) 0.0103(10) -0.0001(10)
C32 0.0200(12) 0.0374(17) 0.0300(14) -0.0036(12) 0.0108(11) 0.0020(11)
C33 0.0192(12) 0.0380(18) 0.0390(15) -0.0088(13) 0.0106(11) 0.0022(11)
C34 0.0232(13) 0.051(2) 0.0369(15) -0.0151(13) 0.0134(12) -0.0017(12)
C35 0.0230(13) 0.053(2) 0.0316(14) -0.0076(13) 0.0131(11) -0.0010(12)
C36 0.0247(13) 0.0391(18) 0.0321(14) -0.0018(12) 0.0132(11) 0.0000(12)
C37 0.0294(15) 0.040(2) 0.0508(19) -0.0130(15) 0.0160(14) 0.0006(13)
C38 0.0434(19) 0.070(3) 0.0328(16) -0.0043(16) 0.0203(15) 0.0004(17)
C39 0.0221(13) 0.0338(16) 0.0239(12) 0.0002(10) 0.0094(10) 0.0002(10)
C40 0.0240(13) 0.0341(17) 0.0300(13) 0.0004(11) 0.0117(11) 0.0018(11)
C41 0.0219(13) 0.0443(19) 0.0335(14) 0.0020(12) 0.0122(11) -0.0006(12)
C42 0.0246(13) 0.0362(18) 0.0363(14) 0.0015(12) 0.0137(11) -0.0062(11)
C43 0.0257(13) 0.0368(16) 0.0273(12) 0.0009(12) 0.0100(10) 0.0001(12)
C44 0.0206(12) 0.0352(16) 0.0269(12) 0.0019(11) 0.0110(10) 0.0009(10)
C45 0.0257(15) 0.052(2) 0.056(2) 0.0014(16) 0.0226(15) -0.0009(13)
C46 0.0300(15) 0.0346(19) 0.0466(18) 0.0000(13) 0.0177(14) -0.0032(12)
B1 0.0200(13) 0.0287(16) 0.0273(13) -0.0015(12) 0.0103(11) 0.0012(11)

loop_
_atom_type_symbol
_atom_type_description
_atom_type_scat_dispersion_real
_atom_type_scat_dispersion_imag
_atom_type_scat_source
C C 0.0181 0.0091 'International Tables Vol C Tables 4.2.6.8 and 6.1.1.4'
H H 0.0000 0.0000 'International Tables Vol C Tables 4.2.6.8 and 6.1.1.4'
Al Al 0.2130 0.2455 'International Tables Vol C Tables 4.2.6.8 and 6.1.1.4'
B B 0.0090 0.0039 'International Tables Vol C Tables 4.2.6.8 and 6.1.1.4'
N N 0.0311 0.0180 'International Tables Vol C Tables 4.2.6.8 and 6.1.1.4'
O O 0.0492 0.0322 'International Tables Vol C Tables 4.2.6.8 and 6.1.1.4'

loop_
_geom_angle_atom_site_label_1
_geom_angle_atom_site_label_2
_geom_angle_atom_site_label_3
_geom_angle
_geom_angle_site_symmetry_1
_geom_angle_site_symmetry_3
_geom_angle_publ_flag
H1 Al1 H2 170(2) . . ?
O1 Al1 H1 90.0(14) . . ?
O1 Al1 H2 86.4(16) . . ?
O1 Al1 O2 90.43(11) . . ?
O1 Al1 N1 92.17(11) . . ?
O1 Al1 N2 177.18(12) . . ?
O2 Al1 H1 80.7(15) . . ?
O2 Al1 H2 89.9(17) . . ?
O2 Al1 N1 177.20(12) . . ?
O2 Al1 N2 92.08(12) . . ?
N1 Al1 H1 98.2(15) . . ?
N1 Al1 H2 91.3(17) . . ?
N1 Al1 N2 85.30(12) . . ?
N2 Al1 H1 89.1(14) . . ?
N2 Al1 H2 94.9(17) . . ?
C7 O1 Al1 126.1(2) . . ?
C10 O1 Al1 123.51(18) . . ?
C10 O1 C7 108.3(2) . . ?
C11 O2 Al1 124.0(2) . . ?
C14 O2 Al1 125.4(2) . . ?
C14 O2 C11 109.9(3) . . ?
C1 N1 Al1 112.1(2) . . ?
C1 N1 C2 109.5(3) . . ?
C1 N1 C3 108.5(3) . . ?
C2 N1 Al1 113.3(2) . . ?
C2 N1 C3 108.6(3) . . ?
C3 N1 Al1 104.5(2) . . ?
C4 N2 Al1 104.22(19) . . ?
C4 N2 C5 108.2(3) . . ?
C4 N2 C6 111.3(3) . . ?
C5 N2 Al1 112.3(2) . . ?
C6 N2 Al1 113.4(2) . . ?
C6 N2 C5 107.3(3) . . ?
N1 C1 H1A 109.5 . . ?
N1 C1 H1B 109.5 . . ?
N1 C1 H1C 109.5 . . ?
H1A C1 H1B 109.5 . . ?
H1A C1 H1C 109.5 . . ?
H1B C1 H1C 109.5 . . ?
N1 C2 H2A 109.5 . . ?
N1 C2 H2B 109.5 . . ?
N1 C2 H2C 109.5 . . ?
H2A C2 H2B 109.5 . . ?
H2A C2 H2C 109.5 . . ?
H2B C2 H2C 109.5 . . ?
N1 C3 H3A 109.6 . . ?
N1 C3 H3B 109.6 . . ?
N1 C3 C4 110.3(3) . . ?
H3A C3 H3B 108.1 . . ?
C4 C3 H3A 109.6 . . ?
C4 C3 H3B 109.6 . . ?
N2 C4 C3 109.8(3) . . ?
N2 C4 H4A 109.7 . . ?
N2 C4 H4B 109.7 . . ?
C3 C4 H4A 109.7 . . ?
C3 C4 H4B 109.7 . . ?
H4A C4 H4B 108.2 . . ?
N2 C5 H5A 109.5 . . ?
N2 C5 H5B 109.5 . . ?
N2 C5 H5C 109.5 . . ?
H5A C5 H5B 109.5 . . ?
H5A C5 H5C 109.5 . . ?
H5B C5 H5C 109.5 . . ?
N2 C6 H6A 109.5 . . ?
N2 C6 H6B 109.5 . . ?
N2 C6 H6C 109.5 . . ?
H6A C6 H6B 109.5 . . ?
H6A C6 H6C 109.5 . . ?
H6B C6 H6C 109.5 . . ?
O1 C7 H7A 111.0 . . ?
O1 C7 H7B 111.0 . . ?
O1 C7 C8 104.0(3) . . ?
H7A C7 H7B 109.0 . . ?
C8 C7 H7A 111.0 . . ?
C8 C7 H7B 111.0 . . ?
C7 C8 H8A 111.3 . . ?
C7 C8 H8B 111.3 . . ?
H8A C8 H8B 109.2 . . ?
C9 C8 C7 102.2(3) . . ?
C9 C8 H8A 111.3 . . ?
C9 C8 H8B 111.3 . . ?
C8 C9 H9A 111.4 . . ?
C8 C9 H9B 111.4 . . ?
C8 C9 C10 102.1(3) . . ?
H9A C9 H9B 109.2 . . ?
C10 C9 H9A 111.4 . . ?
C10 C9 H9B 111.4 . . ?
O1 C10 C9 104.8(3) . . ?
O1 C10 H10A 110.8 . . ?
O1 C10 H10B 110.8 . . ?
C9 C10 H10A 110.8 . . ?
C9 C10 H10B 110.8 . . ?
H10A C10 H10B 108.9 . . ?
O2 C11 H11A 110.9 . . ?
O2 C11 H11B 110.9 . . ?
O2 C11 C12 104.1(3) . . ?
H11A C11 H11B 109.0 . . ?
C12 C11 H11A 110.9 . . ?
C12 C11 H11B 110.9 . . ?
C11 C12 H12A 111.4 . . ?
C11 C12 H12B 111.4 . . ?
C11 C12 C13 101.6(3) . . ?
H12A C12 H12B 109.3 . . ?
C13 C12 H12A 111.4 . . ?
C13 C12 H12B 111.4 . . ?
C12 C13 H13A 111.3 . . ?
C12 C13 H13B 111.3 . . ?
H13A C13 H13B 109.2 . . ?
C14 C13 C12 102.2(3) . . ?
C14 C13 H13A 111.3 . . ?
C14 C13 H13B 111.3 . . ?
O2 C14 C13 103.5(3) . . ?
O2 C14 H14A 111.1 . . ?
O2 C14 H14B 111.1 . . ?
C13 C14 H14A 111.1 . . ?
C13 C14 H14B 111.1 . . ?
H14A C14 H14B 109.0 . . ?
C50 O3 C47 108.3(4) . . ?
O3 C47 H47A 110.4 . . ?
O3 C47 H47B 110.4 . . ?
O3 C47 C48 106.8(4) . . ?
H47A C47 H47B 108.6 . . ?
C48 C47 H47A 110.4 . . ?
C48 C47 H47B 110.4 . . ?
C47 C48 H48A 110.8 . . ?
C47 C48 H48B 110.8 . . ?
C47 C48 H48C 111.4 . . ?
C47 C48 H48D 111.4 . . ?
C47 C48 C49A 104.9(5) . . ?
C47 C48 C49B 101.9(10) . . ?
H48A C48 H48B 108.9 . . ?
H48C C48 H48D 109.3 . . ?
C49A C48 H48A 110.8 . . ?
C49A C48 H48B 110.8 . . ?
C49B C48 H48C 111.4 . . ?
C49B C48 H48D 111.4 . . ?
O3 C50 H50A 110.3 . . ?
O3 C50 H50B 110.3 . . ?
O3 C50 H50C 109.7 . . ?
O3 C50 H50D 109.7 . . ?
O3 C50 C49A 107.3(6) . . ?
H50A C50 H50B 108.5 . . ?
H50C C50 H50D 108.2 . . ?
C49A C50 H50A 110.3 . . ?
C49A C50 H50B 110.3 . . ?
C49B C50 O3 110.0(11) . . ?
C49B C50 H50C 109.7 . . ?
C49B C50 H50D 109.7 . . ?
C48 C49A H49A 111.7 . . ?
C48 C49A H49B 111.7 . . ?
C50 C49A C48 100.6(6) . . ?
C50 C49A H49A 111.7 . . ?
C50 C49A H49B 111.7 . . ?
H49A C49A H49B 109.4 . . ?
C48 C49B H49C 110.0 . . ?
C48 C49B H49D 110.0 . . ?
C50 C49B C48 108.3(17) . . ?
C50 C49B H49C 110.0 . . ?
C50 C49B H49D 110.0 . . ?
H49C C49B H49D 108.4 . . ?
C16 C15 C20 115.4(2) . . ?
C16 C15 B1 123.8(2) . . ?
C20 C15 B1 120.7(2) . . ?
C15 C16 H16 118.3 . . ?
C15 C16 C17 123.4(3) . . ?
C17 C16 H16 118.3 . . ?
C16 C17 C21 120.6(3) . . ?
C18 C17 C16 118.5(3) . . ?
C18 C17 C21 120.8(3) . . ?
C17 C18 H18 119.5 . . ?
C17 C18 C19 121.0(3) . . ?
C19 C18 H18 119.5 . . ?
C18 C19 C20 118.5(3) . . ?
C18 C19 C22 120.8(3) . . ?
C20 C19 C22 120.7(3) . . ?
C15 C20 H20 118.4 . . ?
C19 C20 C15 123.1(3) . . ?
C19 C20 H20 118.4 . . ?
C17 C21 H21A 109.5 . . ?
C17 C21 H21B 109.5 . . ?
C17 C21 H21C 109.5 . . ?
H21A C21 H21B 109.5 . . ?
H21A C21 H21C 109.5 . . ?
H21B C21 H21C 109.5 . . ?
C19 C22 H22A 109.5 . . ?
C19 C22 H22B 109.5 . . ?
C19 C22 H22C 109.5 . . ?
H22A C22 H22B 109.5 . . ?
H22A C22 H22C 109.5 . . ?
H22B C22 H22C 109.5 . . ?
C24 C23 C28 115.0(3) . . ?
C24 C23 B1 122.0(2) . . ?
C28 C23 B1 122.9(2) . . ?
C23 C24 H24 118.3 . . ?
C25 C24 C23 123.4(3) . . ?
C25 C24 H24 118.3 . . ?
C24 C25 C26 118.8(3) . . ?
C24 C25 C29 120.3(3) . . ?
C26 C25 C29 120.9(3) . . ?
C25 C26 H26 119.8 . . ?
C27 C26 C25 120.3(3) . . ?
C27 C26 H26 119.8 . . ?
C26 C27 C30 120.1(3) . . ?
C28 C27 C26 119.0(3) . . ?
C28 C27 C30 120.9(3) . . ?
C23 C28 H28 118.3 . . ?
C27 C28 C23 123.5(3) . . ?
C27 C28 H28 118.3 . . ?
C25 C29 H29A 109.5 . . ?
C25 C29 H29B 109.5 . . ?
C25 C29 H29C 109.5 . . ?
H29A C29 H29B 109.5 . . ?
H29A C29 H29C 109.5 . . ?
H29B C29 H29C 109.5 . . ?
C27 C30 H30A 109.5 . . ?
C27 C30 H30B 109.5 . . ?
C27 C30 H30C 109.5 . . ?
H30A C30 H30B 109.5 . . ?
H30A C30 H30C 109.5 . . ?
H30B C30 H30C 109.5 . . ?
C32 C31 C36 116.0(3) . . ?
C32 C31 B1 122.9(3) . . ?
C36 C31 B1 120.5(3) . . ?
C31 C32 H32 118.5 . . ?
C31 C32 C33 123.0(3) . . ?
C33 C32 H32 118.5 . . ?
C32 C33 C37 121.0(3) . . ?
C34 C33 C32 118.2(3) . . ?
C34 C33 C37 120.7(3) . . ?
C33 C34 H34 119.6 . . ?
C35 C34 C33 120.9(3) . . ?
C35 C34 H34 119.6 . . ?
C34 C35 C36 119.0(3) . . ?
C34 C35 C38 120.8(3) . . ?
C36 C35 C38 120.1(3) . . ?
C31 C36 H36 118.6 . . ?
C35 C36 C31 122.9(3) . . ?
C35 C36 H36 118.6 . . ?
C33 C37 H37A 109.5 . . ?
C33 C37 H37B 109.5 . . ?
C33 C37 H37C 109.5 . . ?
H37A C37 H37B 109.5 . . ?
H37A C37 H37C 109.5 . . ?
H37B C37 H37C 109.5 . . ?
C35 C38 H38A 109.5 . . ?
C35 C38 H38B 109.5 . . ?
C35 C38 H38C 109.5 . . ?
H38A C38 H38B 109.5 . . ?
H38A C38 H38C 109.5 . . ?
H38B C38 H38C 109.5 . . ?
C40 C39 B1 120.4(3) . . ?
C44 C39 C40 114.9(3) . . ?
C44 C39 B1 124.6(2) . . ?
C39 C40 H40 118.2 . . ?
C41 C40 C39 123.5(3) . . ?
C41 C40 H40 118.2 . . ?
C40 C41 C42 119.0(3) . . ?
C40 C41 C45 120.5(3) . . ?
C42 C41 C45 120.4(3) . . ?
C41 C42 H42 120.0 . . ?
C41 C42 C43 120.1(3) . . ?
C43 C42 H42 120.0 . . ?
C42 C43 C46 120.6(3) . . ?
C44 C43 C42 118.7(3) . . ?
C44 C43 C46 120.7(2) . . ?
C39 C44 H44 118.1 . . ?
C43 C44 C39 123.8(3) . . ?
C43 C44 H44 118.1 . . ?
C41 C45 H45A 109.5 . . ?
C41 C45 H45B 109.5 . . ?
C41 C45 H45C 109.5 . . ?
H45A C45 H45B 109.5 . . ?
H45A C45 H45C 109.5 . . ?
H45B C45 H45C 109.5 . . ?
C43 C46 H46A 109.5 . . ?
C43 C46 H46B 109.5 . . ?
C43 C46 H46C 109.5 . . ?
H46A C46 H46B 109.5 . . ?
H46A C46 H46C 109.5 . . ?
H46B C46 H46C 109.5 . . ?
C23 B1 C15 109.9(2) . . ?
C31 B1 C15 108.0(2) . . ?
C31 B1 C23 109.0(2) . . ?
C31 B1 C39 109.4(2) . . ?
C39 B1 C15 111.7(2) . . ?
C39 B1 C23 108.8(2) . . ?

loop_
_geom_bond_atom_site_label_1
_geom_bond_atom_site_label_2
_geom_bond_distance
_geom_bond_site_symmetry_2
_geom_bond_publ_flag
Al1 H1 1.55(4) . ?
Al1 H2 1.49(5) . ?
Al1 O1 2.009(2) . ?
Al1 O2 2.051(3) . ?
Al1 N1 2.123(3) . ?
Al1 N2 2.133(3) . ?
O1 C7 1.478(4) . ?
O1 C10 1.464(4) . ?
O2 C11 1.471(5) . ?
O2 C14 1.458(4) . ?
N1 C1 1.480(5) . ?
N1 C2 1.483(5) . ?
N1 C3 1.513(4) . ?
N2 C4 1.463(5) . ?
N2 C5 1.497(5) . ?
N2 C6 1.476(5) . ?
C1 H1A 0.9600 . ?
C1 H1B 0.9600 . ?
C1 H1C 0.9600 . ?
C2 H2A 0.9600 . ?
C2 H2B 0.9600 . ?
C2 H2C 0.9600 . ?
C3 H3A 0.9700 . ?
C3 H3B 0.9700 . ?
C3 C4 1.518(5) . ?
C4 H4A 0.9700 . ?
C4 H4B 0.9700 . ?
C5 H5A 0.9600 . ?
C5 H5B 0.9600 . ?
C5 H5C 0.9600 . ?
C6 H6A 0.9600 . ?
C6 H6B 0.9600 . ?
C6 H6C 0.9600 . ?
C7 H7A 0.9700 . ?
C7 H7B 0.9700 . ?
C7 C8 1.499(5) . ?
C8 H8A 0.9700 . ?
C8 H8B 0.9700 . ?
C8 C9 1.497(5) . ?
C9 H9A 0.9700 . ?
C9 H9B 0.9700 . ?
C9 C10 1.503(4) . ?
C10 H10A 0.9700 . ?
C10 H10B 0.9700 . ?
C11 H11A 0.9700 . ?
C11 H11B 0.9700 . ?
C11 C12 1.492(5) . ?
C12 H12A 0.9700 . ?
C12 H12B 0.9700 . ?
C12 C13 1.519(6) . ?
C13 H13A 0.9700 . ?
C13 H13B 0.9700 . ?
C13 C14 1.515(5) . ?
C14 H14A 0.9700 . ?
C14 H14B 0.9700 . ?
O3 C47 1.420(6) . ?
O3 C50 1.416(6) . ?
C47 H47A 0.9700 . ?
C47 H47B 0.9700 . ?
C47 C48 1.492(7) . ?
C48 H48A 0.9700 . ?
C48 H48B 0.9700 . ?
C48 H48C 0.9700 . ?
C48 H48D 0.9700 . ?
C48 C49A 1.522(11) . ?
C48 C49B 1.51(3) . ?
C50 H50A 0.9700 . ?
C50 H50B 0.9700 . ?
C50 H50C 0.9700 . ?
C50 H50D 0.9700 . ?
C50 C49A 1.471(10) . ?
C50 C49B 1.33(3) . ?
C49A H49A 0.9700 . ?
C49A H49B 0.9700 . ?
C49B H49C 0.9700 . ?
C49B H49D 0.9700 . ?
C15 C16 1.393(4) . ?
C15 C20 1.406(4) . ?
C15 B1 1.657(4) . ?
C16 H16 0.9300 . ?
C16 C17 1.406(4) . ?
C17 C18 1.382(4) . ?
C17 C21 1.510(4) . ?
C18 H18 0.9300 . ?
C18 C19 1.391(4) . ?
C19 C20 1.399(4) . ?
C19 C22 1.510(4) . ?
C20 H20 0.9300 . ?
C21 H21A 0.9600 . ?
C21 H21B 0.9600 . ?
C21 H21C 0.9600 . ?
C22 H22A 0.9600 . ?
C22 H22B 0.9600 . ?
C22 H22C 0.9600 . ?
C23 C24 1.405(4) . ?
C23 C28 1.406(4) . ?
C23 B1 1.650(4) . ?
C24 H24 0.9300 . ?
C24 C25 1.393(4) . ?
C25 C26 1.393(5) . ?
C25 C29 1.507(5) . ?
C26 H26 0.9300 . ?
C26 C27 1.391(5) . ?
C27 C28 1.386(4) . ?
C27 C30 1.515(4) . ?
C28 H28 0.9300 . ?
C29 H29A 0.9600 . ?
C29 H29B 0.9600 . ?
C29 H29C 0.9600 . ?
C30 H30A 0.9600 . ?
C30 H30B 0.9600 . ?
C30 H30C 0.9600 . ?
C31 C32 1.395(5) . ?
C31 C36 1.402(4) . ?
C31 B1 1.645(4) . ?
C32 H32 0.9300 . ?
C32 C33 1.408(4) . ?
C33 C34 1.397(5) . ?
C33 C37 1.494(5) . ?
C34 H34 0.9300 . ?
C34 C35 1.383(5) . ?
C35 C36 1.396(4) . ?
C35 C38 1.513(5) . ?
C36 H36 0.9300 . ?
C37 H37A 0.9600 . ?
C37 H37B 0.9600 . ?
C37 H37C 0.9600 . ?
C38 H38A 0.9600 . ?
C38 H38B 0.9600 . ?
C38 H38C 0.9600 . ?
C39 C40 1.411(4) . ?
C39 C44 1.400(4) . ?
C39 B1 1.648(4) . ?
C40 H40 0.9300 . ?
C40 C41 1.391(4) . ?
C41 C42 1.393(5) . ?
C41 C45 1.515(4) . ?
C42 H42 0.9300 . ?
C42 C43 1.401(4) . ?
C43 C44 1.394(4) . ?
C43 C46 1.508(5) . ?
C44 H44 0.9300 . ?
C45 H45A 0.9600 . ?
C45 H45B 0.9600 . ?
C45 H45C 0.9600 . ?
C46 H46A 0.9600 . ?
C46 H46B 0.9600 . ?
C46 H46C 0.9600 . ?

loop_
_geom_torsion_atom_site_label_1
_geom_torsion_atom_site_label_2
_geom_torsion_atom_site_label_3
_geom_torsion_atom_site_label_4
_geom_torsion
_geom_torsion_site_symmetry_1
_geom_torsion_site_symmetry_2
_geom_torsion_site_symmetry_3
_geom_torsion_site_symmetry_4
_geom_torsion_publ_flag
Al1 O1 C7 C8 -148.8(2) . . . . ?
Al1 O1 C10 C9 176.1(2) . . . . ?
Al1 O2 C11 C12 -174.1(2) . . . . ?
Al1 O2 C14 C13 -158.6(2) . . . . ?
Al1 N1 C3 C4 -37.5(3) . . . . ?
Al1 N2 C4 C3 -45.2(3) . . . . ?
O1 C7 C8 C9 -36.1(4) . . . . ?
O2 C11 C12 C13 -35.6(4) . . . . ?
N1 C3 C4 N2 58.6(4) . . . . ?
C1 N1 C3 C4 82.3(4) . . . . ?
C2 N1 C3 C4 -158.8(3) . . . . ?
C5 N2 C4 C3 -164.9(3) . . . . ?
C6 N2 C4 C3 77.5(3) . . . . ?
C7 O1 C10 C9 11.5(4) . . . . ?
C7 C8 C9 C10 43.0(3) . . . . ?
C8 C9 C10 O1 -33.8(3) . . . . ?
C10 O1 C7 C8 15.3(4) . . . . ?
C11 O2 C14 C13 12.3(4) . . . . ?
C11 C12 C13 C14 43.1(4) . . . . ?
C12 C13 C14 O2 -34.1(4) . . . . ?
C14 O2 C11 C12 14.8(4) . . . . ?
O3 C47 C48 C49A -15.4(8) . . . . ?
O3 C47 C48 C49B 16.6(16) . . . . ?
O3 C50 C49A C48 -34.9(10) . . . . ?
O3 C50 C49B C48 19(3) . . . . ?
C47 O3 C50 C49A 27.0(8) . . . . ?
C47 O3 C50 C49B -8.2(19) . . . . ?
C47 C48 C49A C50 30.0(10) . . . . ?
C47 C48 C49B C50 -22(2) . . . . ?
C50 O3 C47 C48 -6.5(6) . . . . ?
C15 C16 C17 C18 0.0(4) . . . . ?
C15 C16 C17 C21 178.6(3) . . . . ?
C16 C15 C20 C19 -2.6(4) . . . . ?
C16 C15 B1 C23 -127.9(3) . . . . ?
C16 C15 B1 C31 -9.1(4) . . . . ?
C16 C15 B1 C39 111.2(3) . . . . ?
C16 C17 C18 C19 -0.3(4) . . . . ?
C17 C18 C19 C20 -0.9(5) . . . . ?
C17 C18 C19 C22 177.6(3) . . . . ?
C18 C19 C20 C15 2.4(5) . . . . ?
C20 C15 C16 C17 1.4(4) . . . . ?
C20 C15 B1 C23 52.7(4) . . . . ?
C20 C15 B1 C31 171.4(3) . . . . ?
C20 C15 B1 C39 -68.2(3) . . . . ?
C21 C17 C18 C19 -178.9(3) . . . . ?
C22 C19 C20 C15 -176.1(3) . . . . ?
C23 C24 C25 C26 -0.8(5) . . . . ?
C23 C24 C25 C29 -179.3(3) . . . . ?
C24 C23 C28 C27 1.2(4) . . . . ?
C24 C23 B1 C15 27.3(4) . . . . ?
C24 C23 B1 C31 -90.9(3) . . . . ?
C24 C23 B1 C39 149.8(3) . . . . ?
C24 C25 C26 C27 2.0(5) . . . . ?
C25 C26 C27 C28 -1.7(5) . . . . ?
C25 C26 C27 C30 178.3(3) . . . . ?
C26 C27 C28 C23 0.0(5) . . . . ?
C28 C23 C24 C25 -0.8(4) . . . . ?
C28 C23 B1 C15 -157.4(3) . . . . ?
C28 C23 B1 C31 84.4(3) . . . . ?
C28 C23 B1 C39 -34.9(4) . . . . ?
C29 C25 C26 C27 -179.5(3) . . . . ?
C30 C27 C28 C23 -180.0(3) . . . . ?
C31 C32 C33 C34 2.0(4) . . . . ?
C31 C32 C33 C37 -174.3(3) . . . . ?
C32 C31 C36 C35 -0.4(4) . . . . ?
C32 C31 B1 C15 -90.6(3) . . . . ?
C32 C31 B1 C23 28.8(3) . . . . ?
C32 C31 B1 C39 147.6(3) . . . . ?
C32 C33 C34 C35 -1.3(4) . . . . ?
C33 C34 C35 C36 -0.2(4) . . . . ?
C33 C34 C35 C38 -177.1(3) . . . . ?
C34 C35 C36 C31 1.1(4) . . . . ?
C36 C31 C32 C33 -1.2(4) . . . . ?
C36 C31 B1 C15 80.3(3) . . . . ?
C36 C31 B1 C23 -160.3(2) . . . . ?
C36 C31 B1 C39 -41.5(3) . . . . ?
C37 C33 C34 C35 175.0(3) . . . . ?
C38 C35 C36 C31 178.1(3) . . . . ?
C39 C40 C41 C42 -1.1(4) . . . . ?
C39 C40 C41 C45 178.3(3) . . . . ?
C40 C39 C44 C43 -1.0(4) . . . . ?
C40 C39 B1 C15 -162.2(2) . . . . ?
C40 C39 B1 C23 76.3(3) . . . . ?
C40 C39 B1 C31 -42.7(3) . . . . ?
C40 C41 C42 C43 0.1(4) . . . . ?
C41 C42 C43 C44 0.5(4) . . . . ?
C41 C42 C43 C46 -179.3(3) . . . . ?
C42 C43 C44 C39 0.1(4) . . . . ?
C44 C39 C40 C41 1.6(4) . . . . ?
C44 C39 B1 C15 22.7(4) . . . . ?
C44 C39 B1 C23 -98.8(3) . . . . ?
C44 C39 B1 C31 142.2(3) . . . . ?
C45 C41 C42 C43 -179.4(3) . . . . ?
C46 C43 C44 C39 179.9(3) . . . . ?
B1 C15 C16 C17 -178.1(3) . . . . ?
B1 C15 C20 C19 176.9(3) . . . . ?
B1 C23 C24 C25 174.9(3) . . . . ?
B1 C23 C28 C27 -174.4(3) . . . . ?
B1 C31 C32 C33 170.1(2) . . . . ?
B1 C31 C36 C35 -171.9(3) . . . . ?
B1 C39 C40 C41 -174.0(3) . . . . ?
B1 C39 C44 C43 174.3(3) . . . . ?
